data_4347587
loop_
_publ_author_name
'Lagaditis, Paraskevi O.'
'Schluscha\&s, Bastian'
'Demeshko, Serhiy'
'W\"urtele, Christian'
'Schneider, Sven'

_publ_section_title
;
 Square-Planar Cobalt(III) Pincer Complex.
;
_journal_issue 9
_journal_name_full 'Inorganic chemistry'
_journal_page_first 4529
_journal_page_last 4536
_journal_paper_doi 10.1021/acs.inorgchem.6b00369
_journal_volume 55
_journal_year 2016
_chemical_formula_sum 'C20 H44 Cl Co N P2'
_chemical_formula_weight 454.88
_chemical_name_common pvlb1-167
_space_group_crystal_system monoclinic
_space_group_IT_number 14
_space_group_name_Hall '-P 2ybc'
_space_group_name_H-M_alt 'P 1 21/c 1'
_atom_sites_solution_hydrogens geom
_cell_angle_alpha 90
_cell_angle_beta 104.471(2)
_cell_angle_gamma 90
_cell_formula_units_Z 4
_cell_length_a 12.1821(6)
_cell_length_b 14.1820(6)
_cell_length_c 14.4863(7)
_cell_measurement_reflns_used 9998
_cell_measurement_temperature 173.(2)
_cell_measurement_theta_max 30.5358
_cell_measurement_theta_min 2.8726
_cell_volume 2423.3(2)
_computing_cell_refinement 'SAINT V8.34A (Bruker AXS Inc., 2013)'
_computing_data_collection 'Bruker Instrument Service v4.2.3'
_computing_data_reduction 'SAINT V8.34A (Bruker AXS Inc., 2013)'
_computing_structure_refinement 'SHELXL-2014/6 (Sheldrick, 2014)'
_computing_structure_solution 'SHELXT-2014 (Sheldrick, 2014)'
_diffrn_ambient_temperature 173.(2)
_diffrn_detector_area_resol_mean 10.4167
_diffrn_measured_fraction_theta_full 0.998
_diffrn_measured_fraction_theta_max 0.998
_diffrn_measurement_device_type 'Bruker D8 Venture CMOS'
_diffrn_measurement_method 'omega and phi scans'
_diffrn_radiation_monochromator 'multilayer optics'
_diffrn_radiation_type MoK\a
_diffrn_radiation_wavelength 0.71073
_diffrn_reflns_av_R_equivalents 0.0703
_diffrn_reflns_av_unetI/netI 0.0505
_diffrn_reflns_limit_h_max 17
_diffrn_reflns_limit_h_min -17
_diffrn_reflns_limit_k_max 20
_diffrn_reflns_limit_k_min -20
_diffrn_reflns_limit_l_max 20
_diffrn_reflns_limit_l_min -20
_diffrn_reflns_number 48653
_diffrn_reflns_theta_full 30.58
_diffrn_reflns_theta_max 30.58
_diffrn_reflns_theta_min 2.25
_diffrn_source 'microfucus sealed tube'
_diffrn_source_type 'INCOATEC microfocus sealed tube'
_exptl_absorpt_coefficient_mu 0.955
_exptl_absorpt_correction_T_max 0.75
_exptl_absorpt_correction_T_min 0.68
_exptl_absorpt_correction_type multi-scan
_exptl_absorpt_process_details 'SADABS V2014/4 (Bruker AXS Inc.)'
_exptl_crystal_colour 'clear intense green'
_exptl_crystal_density_diffrn 1.247
_exptl_crystal_density_method 'not measured'
_exptl_crystal_description plate
_exptl_crystal_F_000 980
_exptl_crystal_size_max 0.368
_exptl_crystal_size_mid 0.311
_exptl_crystal_size_min 0.141
_refine_diff_density_max 0.384
_refine_diff_density_min -0.358
_refine_ls_extinction_method none
_refine_ls_goodness_of_fit_ref 1.041
_refine_ls_hydrogen_treatment constr
_refine_ls_matrix_type full
_refine_ls_number_parameters 238
_refine_ls_number_reflns 7439
_refine_ls_number_restraints 0
_refine_ls_restrained_S_all 1.041
_refine_ls_R_factor_all 0.0699
_refine_ls_R_factor_gt 0.0372
_refine_ls_shift/su_max 0.001
_refine_ls_shift/su_mean 0.000
_refine_ls_structure_factor_coef Fsqd
_refine_ls_weighting_details 'w=1/[\s^2^(Fo^2^)+(0.0257P)^2^+1.0402P] where P=(Fo^2^+2Fc^2^)/3'
_refine_ls_weighting_scheme calc
_refine_ls_wR_factor_gt 0.0664
_refine_ls_wR_factor_ref 0.0760
_reflns_number_gt 5416
_reflns_number_total 7439
_reflns_threshold_expression 'I > 2\s(I)'
_cod_data_source_file ic6b00369_si_003.cif
_cod_data_source_block I
_cod_database_code 4347587

loop_
_space_group_symop_operation_xyz
'x, y, z'
'-x, y+1/2, -z+1/2'
'-x, -y, -z'
'x, -y-1/2, z-1/2'

loop_
_atom_site_type_symbol
_atom_site_label
_atom_site_fract_x
_atom_site_fract_y
_atom_site_fract_z
_atom_site_U_iso_or_equiv
_atom_site_adp_type
_atom_site_calc_flag
_atom_site_refinement_flags_adp
_atom_site_refinement_flags_posn
_atom_site_occupancy
C C1 0.82038(16) 0.40753(12) 0.59186(14) 0.0241(4) Uani d . . 1
H H1A 0.7923 0.3658 0.5361 0.029 Uiso calc U R 1
H H1B 0.8825 0.3743 0.6374 0.029 Uiso calc U R 1
Cl Cl1 0.69386(4) 0.66986(3) 0.77579(3) 0.02540(10) Uani d . . 1
Co Co1 0.71811(2) 0.53465(2) 0.70494(2) 0.01353(6) Uani d . . 1
C C2 0.86550(16) 0.49829(13) 0.55961(13) 0.0233(4) Uani d . . 1
H H2A 0.8205 0.5155 0.495 0.028 Uiso calc U R 1
H H2B 0.9454 0.4899 0.5573 0.028 Uiso calc U R 1
C C3 0.99952(14) 0.59835(13) 0.72928(13) 0.0221(4) Uani d . . 1
C C4 1.03063(17) 0.49730(15) 0.76459(16) 0.0332(5) Uani d . . 1
H H4A 1.0432 0.4588 0.7119 0.05 Uiso calc U R 1
H H4B 0.9686 0.4702 0.7879 0.05 Uiso calc U R 1
H H4C 1.1 0.4984 0.8164 0.05 Uiso calc U R 1
C C5 1.09235(15) 0.63618(15) 0.68517(16) 0.0328(5) Uani d . . 1
H H5A 1.0934 0.5995 0.6281 0.049 Uiso calc U R 1
H H5B 1.166 0.6308 0.7315 0.049 Uiso calc U R 1
H H5C 1.0772 0.7025 0.6677 0.049 Uiso calc U R 1
C C6 0.99418(17) 0.65793(16) 0.81615(14) 0.0335(5) Uani d . . 1
H H6A 0.9744 0.723 0.796 0.05 Uiso calc U R 1
H H6B 1.0682 0.6569 0.8624 0.05 Uiso calc U R 1
H H6C 0.9365 0.632 0.8456 0.05 Uiso calc U R 1
C C7 0.82405(15) 0.70017(13) 0.56828(13) 0.0236(4) Uani d . . 1
C C8 0.88879(19) 0.70385(16) 0.48987(15) 0.0361(5) Uani d . . 1
H H8A 0.8714 0.6473 0.45 0.054 Uiso calc U R 1
H H8B 0.9704 0.7065 0.5192 0.054 Uiso calc U R 1
H H8C 0.8658 0.7601 0.4504 0.054 Uiso calc U R 1
C C9 0.84738(18) 0.79075(13) 0.62741(16) 0.0331(5) Uani d . . 1
H H9A 0.9294 0.7989 0.6521 0.05 Uiso calc U R 1
H H9B 0.8115 0.7866 0.6808 0.05 Uiso calc U R 1
H H9C 0.8162 0.8448 0.5872 0.05 Uiso calc U R 1
C C10 0.69619(16) 0.69514(15) 0.52088(15) 0.0321(5) Uani d . . 1
H H10A 0.6753 0.7461 0.4741 0.048 Uiso calc U R 1
H H10B 0.6536 0.7018 0.5696 0.048 Uiso calc U R 1
H H10C 0.6783 0.6342 0.4887 0.048 Uiso calc U R 1
C C11 0.67065(16) 0.33839(12) 0.64556(15) 0.0268(4) Uani d . . 1
H H11A 0.723 0.296 0.6902 0.032 Uiso calc U R 1
H H11B 0.6493 0.3071 0.5825 0.032 Uiso calc U R 1
C C12 0.56495(16) 0.35454(12) 0.68111(14) 0.0245(4) Uani d . . 1
H H12A 0.549 0.2983 0.7161 0.029 Uiso calc U R 1
H H12B 0.4989 0.366 0.6266 0.029 Uiso calc U R 1
C C13 0.64380(16) 0.40925(13) 0.88410(13) 0.0254(4) Uani d . . 1
C C14 0.55460(19) 0.35435(15) 0.92033(15) 0.0359(5) Uani d . . 1
H H14A 0.4953 0.3977 0.9289 0.054 Uiso calc U R 1
H H14B 0.5906 0.3246 0.9814 0.054 Uiso calc U R 1
H H14C 0.5209 0.3057 0.8738 0.054 Uiso calc U R 1
C C15 0.69277(18) 0.48971(15) 0.95260(14) 0.0344(5) Uani d . . 1
H H15A 0.7519 0.5223 0.9298 0.052 Uiso calc U R 1
H H15B 0.7255 0.464 1.0163 0.052 Uiso calc U R 1
H H15C 0.6323 0.5343 0.9555 0.052 Uiso calc U R 1
C C16 0.74121(19) 0.34147(15) 0.88114(16) 0.0386(5) Uani d . . 1
H H16A 0.7109 0.286 0.8429 0.058 Uiso calc U R 1
H H16B 0.779 0.3217 0.9461 0.058 Uiso calc U R 1
H H16C 0.7959 0.3735 0.8525 0.058 Uiso calc U R 1
C C17 0.44463(14) 0.51025(12) 0.74288(13) 0.0209(4) Uani d . . 1
C C18 0.35051(15) 0.43616(14) 0.73621(15) 0.0294(4) Uani d . . 1
H H18A 0.2764 0.4674 0.72 0.044 Uiso calc U R 1
H H18B 0.3612 0.404 0.7977 0.044 Uiso calc U R 1
H H18C 0.3541 0.39 0.6867 0.044 Uiso calc U R 1
C C19 0.44066(16) 0.58040(13) 0.82229(14) 0.0279(4) Uani d . . 1
H H19A 0.5042 0.6246 0.8304 0.042 Uiso calc U R 1
H H19B 0.4461 0.5461 0.882 0.042 Uiso calc U R 1
H H19C 0.3691 0.6154 0.8053 0.042 Uiso calc U R 1
C C20 0.42213(16) 0.56410(14) 0.64779(14) 0.0301(4) Uani d . . 1
H H20A 0.4266 0.5203 0.5965 0.045 Uiso calc U R 1
H H20B 0.4791 0.6138 0.6522 0.045 Uiso calc U R 1
H H20C 0.3464 0.5924 0.6341 0.045 Uiso calc U R 1
N N1 0.72836(12) 0.42706(10) 0.63740(10) 0.0188(3) Uani d . . 1
P P1 0.85523(3) 0.59156(3) 0.64477(3) 0.01469(9) Uani d . . 1
P P2 0.58992(4) 0.45704(3) 0.75999(3) 0.01528(9) Uani d . . 1

loop_
_atom_site_aniso_label
_atom_site_aniso_U_11
_atom_site_aniso_U_22
_atom_site_aniso_U_33
_atom_site_aniso_U_12
_atom_site_aniso_U_13
_atom_site_aniso_U_23
C1 0.0266(9) 0.0197(9) 0.0299(10) -0.0016(7) 0.0143(8) -0.0091(7)
Cl1 0.0293(2) 0.0172(2) 0.0343(3) -0.00509(17) 0.0166(2) -0.01077(18)
Co1 0.01439(11) 0.01134(10) 0.01609(11) -0.00183(8) 0.00612(8) -0.00340(9)
C2 0.0248(9) 0.0237(9) 0.0258(10) -0.0027(7) 0.0144(8) -0.0067(7)
C3 0.0150(8) 0.0241(9) 0.0264(9) 0.0004(7) 0.0034(7) 0.0003(7)
C4 0.0232(10) 0.0345(11) 0.0387(12) 0.0070(8) 0.0019(9) 0.0096(9)
C5 0.0160(9) 0.0384(11) 0.0445(13) -0.0038(8) 0.0084(9) 0.0000(10)
C6 0.0236(10) 0.0456(13) 0.0267(10) -0.0009(9) -0.0022(8) -0.0101(9)
C7 0.0236(9) 0.0231(9) 0.0246(10) -0.0007(7) 0.0072(8) 0.0061(7)
C8 0.0400(12) 0.0404(12) 0.0318(11) -0.0007(10) 0.0161(10) 0.0135(9)
C9 0.0367(11) 0.0181(9) 0.0449(13) 0.0005(8) 0.0109(10) 0.0057(8)
C10 0.0255(10) 0.0385(12) 0.0292(11) 0.0050(8) 0.0011(8) 0.0115(9)
C11 0.0311(10) 0.0153(8) 0.0392(11) -0.0053(7) 0.0188(9) -0.0101(8)
C12 0.0256(9) 0.0163(8) 0.0339(11) -0.0076(7) 0.0117(8) -0.0074(7)
C13 0.0300(10) 0.0239(9) 0.0232(9) 0.0053(8) 0.0086(8) 0.0076(7)
C14 0.0488(13) 0.0283(10) 0.0361(12) 0.0005(9) 0.0210(10) 0.0125(9)
C15 0.0396(12) 0.0404(12) 0.0203(10) -0.0002(10) 0.0021(9) 0.0030(9)
C16 0.0388(12) 0.0356(12) 0.0410(13) 0.0171(10) 0.0096(10) 0.0129(10)
C17 0.0159(8) 0.0184(8) 0.0297(10) -0.0015(6) 0.0079(7) -0.0011(7)
C18 0.0179(9) 0.0295(10) 0.0426(12) -0.0064(8) 0.0110(8) -0.0040(9)
C19 0.0232(9) 0.0235(9) 0.0402(11) 0.0025(7) 0.0139(8) -0.0058(8)
C20 0.0239(10) 0.0286(10) 0.0343(11) 0.0013(8) 0.0009(8) 0.0058(8)
N1 0.0206(7) 0.0156(7) 0.0230(8) -0.0034(6) 0.0110(6) -0.0075(6)
P1 0.0136(2) 0.0152(2) 0.0163(2) -0.00056(15) 0.00558(16) -0.00060(16)
P2 0.0158(2) 0.01198(19) 0.0194(2) -0.00134(16) 0.00697(17) -0.00086(16)

loop_
_atom_type_symbol
_atom_type_description
_atom_type_scat_dispersion_real
_atom_type_scat_dispersion_imag
_atom_type_scat_source
C C 0.0033 0.0016 'International Tables Vol C Tables 4.2.6.8 and 6.1.1.4'
H H 0.0000 0.0000 'International Tables Vol C Tables 4.2.6.8 and 6.1.1.4'
N N 0.0061 0.0033 'International Tables Vol C Tables 4.2.6.8 and 6.1.1.4'
P P 0.1023 0.0942 'International Tables Vol C Tables 4.2.6.8 and 6.1.1.4'
Co Co 0.3494 0.9721 'International Tables Vol C Tables 4.2.6.8 and 6.1.1.4'
Cl Cl 0.1484 0.1585 'International Tables Vol C Tables 4.2.6.8 and 6.1.1.4'

loop_
_geom_angle_atom_site_label_1
_geom_angle_atom_site_label_2
_geom_angle_atom_site_label_3
_geom_angle
N1 C1 C2 110.82(14)
N1 C1 H1A 109.5
C2 C1 H1A 109.5
N1 C1 H1B 109.5
C2 C1 H1B 109.5
H1A C1 H1B 108.1
N1 Co1 P2 85.80(5)
N1 Co1 P1 86.26(5)
P2 Co1 P1 171.519(18)
N1 Co1 Cl1 174.90(5)
P2 Co1 Cl1 94.310(18)
P1 Co1 Cl1 93.864(17)
C1 C2 P1 108.28(12)
C1 C2 H2A 110.0
P1 C2 H2A 110.0
C1 C2 H2B 110.0
P1 C2 H2B 110.0
H2A C2 H2B 108.4
C5 C3 C6 109.74(16)
C5 C3 C4 108.65(15)
C6 C3 C4 107.38(16)
C5 C3 P1 114.55(13)
C6 C3 P1 109.84(12)
C4 C3 P1 106.39(12)
C3 C4 H4A 109.5
C3 C4 H4B 109.5
H4A C4 H4B 109.5
C3 C4 H4C 109.5
H4A C4 H4C 109.5
H4B C4 H4C 109.5
C3 C5 H5A 109.5
C3 C5 H5B 109.5
H5A C5 H5B 109.5
C3 C5 H5C 109.5
H5A C5 H5C 109.5
H5B C5 H5C 109.5
C3 C6 H6A 109.5
C3 C6 H6B 109.5
H6A C6 H6B 109.5
C3 C6 H6C 109.5
H6A C6 H6C 109.5
H6B C6 H6C 109.5
C9 C7 C8 109.10(16)
C9 C7 C10 108.32(16)
C8 C7 C10 108.72(16)
C9 C7 P1 112.08(13)
C8 C7 P1 113.45(14)
C10 C7 P1 104.94(12)
C7 C8 H8A 109.5
C7 C8 H8B 109.5
H8A C8 H8B 109.5
C7 C8 H8C 109.5
H8A C8 H8C 109.5
H8B C8 H8C 109.5
C7 C9 H9A 109.5
C7 C9 H9B 109.5
H9A C9 H9B 109.5
C7 C9 H9C 109.5
H9A C9 H9C 109.5
H9B C9 H9C 109.5
C7 C10 H10A 109.5
C7 C10 H10B 109.5
H10A C10 H10B 109.5
C7 C10 H10C 109.5
H10A C10 H10C 109.5
H10B C10 H10C 109.5
N1 C11 C12 111.33(14)
N1 C11 H11A 109.4
C12 C11 H11A 109.4
N1 C11 H11B 109.4
C12 C11 H11B 109.4
H11A C11 H11B 108.0
C11 C12 P2 108.02(12)
C11 C12 H12A 110.1
P2 C12 H12A 110.1
C11 C12 H12B 110.1
P2 C12 H12B 110.1
H12A C12 H12B 108.4
C15 C13 C14 110.57(16)
C15 C13 C16 107.80(17)
C14 C13 C16 108.09(16)
C15 C13 P2 109.72(13)
C14 C13 P2 113.76(14)
C16 C13 P2 106.65(13)
C13 C14 H14A 109.5
C13 C14 H14B 109.5
H14A C14 H14B 109.5
C13 C14 H14C 109.5
H14A C14 H14C 109.5
H14B C14 H14C 109.5
C13 C15 H15A 109.5
C13 C15 H15B 109.5
H15A C15 H15B 109.5
C13 C15 H15C 109.5
H15A C15 H15C 109.5
H15B C15 H15C 109.5
C13 C16 H16A 109.5
C13 C16 H16B 109.5
H16A C16 H16B 109.5
C13 C16 H16C 109.5
H16A C16 H16C 109.5
H16B C16 H16C 109.5
C19 C17 C20 108.56(15)
C19 C17 C18 109.13(15)
C20 C17 C18 108.61(15)
C19 C17 P2 111.52(12)
C20 C17 P2 105.55(12)
C18 C17 P2 113.29(12)
C17 C18 H18A 109.5
C17 C18 H18B 109.5
H18A C18 H18B 109.5
C17 C18 H18C 109.5
H18A C18 H18C 109.5
H18B C18 H18C 109.5
C17 C19 H19A 109.5
C17 C19 H19B 109.5
H19A C19 H19B 109.5
C17 C19 H19C 109.5
H19A C19 H19C 109.5
H19B C19 H19C 109.5
C17 C20 H20A 109.5
C17 C20 H20B 109.5
H20A C20 H20B 109.5
C17 C20 H20C 109.5
H20A C20 H20C 109.5
H20B C20 H20C 109.5
C11 N1 C1 108.21(13)
C11 N1 Co1 125.12(11)
C1 N1 Co1 124.08(11)
C2 P1 C3 105.40(8)
C2 P1 C7 103.42(9)
C3 P1 C7 111.15(8)
C2 P1 Co1 100.74(6)
C3 P1 Co1 115.88(6)
C7 P1 Co1 117.92(6)
C12 P2 C13 105.97(9)
C12 P2 C17 103.45(8)
C13 P2 C17 111.26(8)
C12 P2 Co1 101.09(6)
C13 P2 Co1 114.48(6)
C17 P2 Co1 118.52(6)

loop_
_geom_bond_atom_site_label_1
_geom_bond_atom_site_label_2
_geom_bond_distance
C1 N1 1.462(2)
C1 C2 1.518(2)
C1 H1A 0.99
C1 H1B 0.99
Cl1 Co1 2.2291(5)
Co1 N1 1.8337(13)
Co1 P2 2.2156(5)
Co1 P1 2.2200(5)
C2 P1 1.8342(18)
C2 H2A 0.99
C2 H2B 0.99
C3 C5 1.528(3)
C3 C6 1.531(3)
C3 C4 1.537(3)
C3 P1 1.8768(18)
C4 H4A 0.98
C4 H4B 0.98
C4 H4C 0.98
C5 H5A 0.98
C5 H5B 0.98
C5 H5C 0.98
C6 H6A 0.98
C6 H6B 0.98
C6 H6C 0.98
C7 C9 1.531(3)
C7 C8 1.537(3)
C7 C10 1.539(3)
C7 P1 1.8801(18)
C8 H8A 0.98
C8 H8B 0.98
C8 H8C 0.98
C9 H9A 0.98
C9 H9B 0.98
C9 H9C 0.98
C10 H10A 0.98
C10 H10B 0.98
C10 H10C 0.98
C11 N1 1.460(2)
C11 C12 1.519(2)
C11 H11A 0.99
C11 H11B 0.99
C12 P2 1.8269(18)
C12 H12A 0.99
C12 H12B 0.99
C13 C15 1.532(3)
C13 C14 1.532(3)
C13 C16 1.536(3)
C13 P2 1.8795(18)
C14 H14A 0.98
C14 H14B 0.98
C14 H14C 0.98
C15 H15A 0.98
C15 H15B 0.98
C15 H15C 0.98
C16 H16A 0.98
C16 H16B 0.98
C16 H16C 0.98
C17 C19 1.531(3)
C17 C20 1.539(3)
C17 C18 1.540(2)
C17 P2 1.8827(17)
C18 H18A 0.98
C18 H18B 0.98
C18 H18C 0.98
C19 H19A 0.98
C19 H19B 0.98
C19 H19C 0.98
C20 H20A 0.98
C20 H20B 0.98
C20 H20C 0.98

loop_
_geom_torsion_atom_site_label_1
_geom_torsion_atom_site_label_2
_geom_torsion_atom_site_label_3
_geom_torsion_atom_site_label_4
_geom_torsion
N1 C1 C2 P1 33.47(18)
N1 C11 C12 P2 -31.5(2)
C12 C11 N1 C1 -173.02(16)
C12 C11 N1 Co1 24.7(2)
C2 C1 N1 C11 166.34(16)
C2 C1 N1 Co1 -31.2(2)
P2 Co1 N1 C11 -5.53(14)
P1 Co1 N1 C11 171.49(15)
P2 Co1 N1 C1 -165.08(14)
P1 Co1 N1 C1 11.93(14)
C1 C2 P1 C3 97.00(14)
C1 C2 P1 C7 -146.23(13)
C1 C2 P1 Co1 -23.87(13)
C5 C3 P1 C2 68.58(15)
C6 C3 P1 C2 -167.40(13)
C4 C3 P1 C2 -51.48(15)
C5 C3 P1 C7 -42.81(16)
C6 C3 P1 C7 81.22(15)
C4 C3 P1 C7 -162.86(13)
C5 C3 P1 Co1 178.97(12)
C6 C3 P1 Co1 -57.00(14)
C4 C3 P1 Co1 58.92(14)
C9 C7 P1 C2 -162.57(13)
C8 C7 P1 C2 -38.46(16)
C10 C7 P1 C2 80.08(14)
C9 C7 P1 C3 -49.93(15)
C8 C7 P1 C3 74.19(16)
C10 C7 P1 C3 -167.27(13)
C9 C7 P1 Co1 87.35(14)
C8 C7 P1 Co1 -148.53(12)
C10 C7 P1 Co1 -29.99(15)
C11 C12 P2 C13 -93.88(14)
C11 C12 P2 C17 148.98(13)
C11 C12 P2 Co1 25.81(14)
C15 C13 P2 C12 167.05(13)
C14 C13 P2 C12 -68.51(15)
C16 C13 P2 C12 50.56(15)
C15 C13 P2 C17 -81.18(15)
C14 C13 P2 C17 43.26(16)
C16 C13 P2 C17 162.33(13)
C15 C13 P2 Co1 56.56(14)
C14 C13 P2 Co1 -179.00(12)
C16 C13 P2 Co1 -59.94(15)
C19 C17 P2 C12 164.12(13)
C20 C17 P2 C12 -78.18(13)
C18 C17 P2 C12 40.54(15)
C19 C17 P2 C13 50.76(15)
C20 C17 P2 C13 168.46(12)
C18 C17 P2 C13 -72.83(15)
C19 C17 P2 Co1 -85.08(13)
C20 C17 P2 Co1 32.62(14)
C18 C17 P2 Co1 151.33(11)
